data_7119689
loop_
_publ_author_name
'Grant, Lauren N.'
'Ahn, Seihwan'
'Manor, Brian C.'
'Baik, Mu-Hyun'
'Mindiola, Daniel J.'

_publ_section_title
;
 Structural elucidation of a mononuclear titanium methylidene.
;
_journal_issue 24
_journal_name_full 'Chemical communications (Cambridge, England)'
_journal_page_first 3415
_journal_page_last 3417
_journal_paper_doi 10.1039/c7cc00654c
_journal_volume 53
_journal_year 2017
_chemical_formula_sum 'C50 H77 N2 P2 Ti'
_chemical_formula_weight 815.98
_space_group_IT_number 2
_symmetry_cell_setting triclinic
_symmetry_Int_Tables_number 2
_symmetry_space_group_name_Hall '-P 1'
_symmetry_space_group_name_H-M 'P -1'
_atom_sites_solution_hydrogens geom
_atom_sites_solution_primary direct
_audit_creation_method SHELXL-97
_audit_update_record
;
2017-01-06 deposited with the CCDC.
2017-02-20 downloaded from the CCDC.
;
_cell_angle_alpha 79.409(2)
_cell_angle_beta 86.348(2)
_cell_angle_gamma 75.6650(10)
_cell_formula_units_Z 4
_cell_length_a 12.3342(3)
_cell_length_b 14.2207(4)
_cell_length_c 28.9433(8)
_cell_measurement_reflns_used 9299
_cell_measurement_temperature 100(2)
_cell_measurement_theta_max 27.54
_cell_measurement_theta_min 2.21
_cell_volume 4833.9(2)
_computing_data_collection 'Bruker APEX2'
_computing_data_reduction 'Bruker SAINT'
_computing_structure_refinement 'SHELXL-97 (Sheldrick, 2008)'
_computing_structure_solution 'SHELXS-97 (Sheldrick, 2008)'
_diffrn_ambient_temperature 100(1)
_diffrn_measured_fraction_theta_full 0.968
_diffrn_measured_fraction_theta_max 0.968
_diffrn_measurement_device 'CCD Area Detector'
_diffrn_measurement_device_type 'Bruker APEXII'
_diffrn_measurement_method 'phi and omega scans'
_diffrn_radiation_monochromator graphite
_diffrn_radiation_source 'fine-focus sealed tube'
_diffrn_radiation_type MoK\a
_diffrn_radiation_wavelength 0.71073
_diffrn_reflns_av_R_equivalents 0.0896
_diffrn_reflns_av_sigmaI/netI 0.0517
_diffrn_reflns_limit_h_max 16
_diffrn_reflns_limit_h_min -15
_diffrn_reflns_limit_k_max 18
_diffrn_reflns_limit_k_min -18
_diffrn_reflns_limit_l_max 37
_diffrn_reflns_limit_l_min 0
_diffrn_reflns_number 291247
_diffrn_reflns_theta_full 27.56
_diffrn_reflns_theta_max 27.56
_diffrn_reflns_theta_min 1.43
_exptl_absorpt_coefficient_mu 0.277
_exptl_absorpt_correction_T_max 0.7456
_exptl_absorpt_correction_T_min 0.4584
_exptl_absorpt_correction_type multi-scan
_exptl_absorpt_process_details '(SADABS; Sheldrick, 2007)'
_exptl_crystal_density_diffrn 1.121
_exptl_crystal_density_method 'not measured'
_exptl_crystal_description plate
_exptl_crystal_F_000 1772
_exptl_crystal_size_max 0.32
_exptl_crystal_size_mid 0.25
_exptl_crystal_size_min 0.10
_refine_diff_density_max 1.104
_refine_diff_density_min -0.822
_refine_diff_density_rms 0.075
_refine_ls_extinction_method none
_refine_ls_goodness_of_fit_ref 1.044
_refine_ls_hydrogen_treatment constr
_refine_ls_matrix_type full
_refine_ls_number_parameters 1030
_refine_ls_number_reflns 21616
_refine_ls_number_restraints 0
_refine_ls_restrained_S_all 1.044
_refine_ls_R_factor_all 0.0814
_refine_ls_R_factor_gt 0.0575
_refine_ls_shift/su_max 0.002
_refine_ls_shift/su_mean 0.000
_refine_ls_structure_factor_coef Fsqd
_refine_ls_weighting_details 'calc w=1/[\s^2^(Fo^2^)+(0.0746P)^2^+5.3548P] where P=(Fo^2^+2Fc^2^)/3'
_refine_ls_weighting_scheme calc
_refine_ls_wR_factor_gt 0.1480
_refine_ls_wR_factor_ref 0.1585
_reflns_number_gt 16026
_reflns_number_total 21616
_reflns_threshold_expression >2sigma(I)
_cod_data_source_file c7cc00654c2.cif
_cod_data_source_block UP9146
_cod_depositor_comments 'Adding full bibliography for 7119689--7119690.cif.'
_cod_original_sg_symbol_H-M 'P -1       '
_cod_database_code 7119689

loop_
_symmetry_equiv_pos_as_xyz
'x, y, z'
'-x, -y, -z'

loop_
_atom_site_label
_atom_site_type_symbol
_atom_site_fract_x
_atom_site_fract_y
_atom_site_fract_z
_atom_site_U_iso_or_equiv
_atom_site_adp_type
_atom_site_occupancy
_atom_site_symmetry_multiplicity
_atom_site_calc_flag
_atom_site_refinement_flags
Ti1 Ti 0.64180(3) 0.71449(3) 0.842418(15) 0.01462(10) Uani 1 1 d .
P1 P 0.48218(5) 0.72528(5) 0.78187(2) 0.01712(13) Uani 1 1 d .
P2 P 0.79598(5) 0.69506(5) 0.90720(2) 0.01636(13) Uani 1 1 d .
N1 N 0.64631(17) 0.56954(15) 0.83994(7) 0.0175(4) Uani 1 1 d .
N2 N 0.56332(16) 0.81474(15) 0.88465(7) 0.0174(4) Uani 1 1 d .
C1 C 0.5964(2) 0.53226(18) 0.80677(9) 0.0180(5) Uani 1 1 d .
C2 C 0.6208(2) 0.43202(19) 0.80371(9) 0.0226(5) Uani 1 1 d .
H2 H 0.6714 0.3872 0.8244 0.030 Uiso 1 1 calc R
C3 C 0.5713(2) 0.3982(2) 0.77046(10) 0.0255(6) Uani 1 1 d .
H3 H 0.5893 0.3311 0.7695 0.034 Uiso 1 1 calc R
C4 C 0.4953(2) 0.4619(2) 0.73840(10) 0.0260(6) Uani 1 1 d .
C5 C 0.4704(2) 0.5613(2) 0.74118(10) 0.0232(5) Uani 1 1 d .
H5 H 0.4204 0.6055 0.7200 0.031 Uiso 1 1 calc R
C6 C 0.5182(2) 0.59750(18) 0.77489(9) 0.0190(5) Uani 1 1 d .
C7 C 0.4424(3) 0.4251(2) 0.70139(12) 0.0352(7) Uani 1 1 d .
H7a H 0.3742 0.4720 0.6911 0.053 Uiso 1 1 calc R
H7b H 0.4263 0.3629 0.7146 0.053 Uiso 1 1 calc R
H7c H 0.4933 0.4172 0.6751 0.053 Uiso 1 1 calc R
C8 C 0.4708(2) 0.7935(2) 0.72051(9) 0.0238(5) Uani 1 1 d .
H8 H 0.4132 0.7734 0.7055 0.032 Uiso 1 1 calc R
C9 C 0.5797(2) 0.7669(2) 0.69208(10) 0.0328(7) Uani 1 1 d .
H9a H 0.5689 0.8008 0.6602 0.049 Uiso 1 1 calc R
H9b H 0.6004 0.6971 0.6925 0.049 Uiso 1 1 calc R
H9c H 0.6380 0.7862 0.7057 0.049 Uiso 1 1 calc R
C10 C 0.4311(3) 0.9045(2) 0.71938(11) 0.0331(7) Uani 1 1 d .
H10a H 0.4868 0.9273 0.7329 0.050 Uiso 1 1 calc R
H10b H 0.3622 0.9184 0.7371 0.050 Uiso 1 1 calc R
H10c H 0.4192 0.9376 0.6874 0.050 Uiso 1 1 calc R
C11 C 0.3357(2) 0.74503(19) 0.80469(9) 0.0210(5) Uani 1 1 d .
H11 H 0.3172 0.8083 0.8158 0.028 Uiso 1 1 calc R
C12 C 0.2464(2) 0.7493(3) 0.76962(11) 0.0352(7) Uani 1 1 d .
H12a H 0.2634 0.6891 0.7571 0.053 Uiso 1 1 calc R
H12b H 0.2452 0.8039 0.7445 0.053 Uiso 1 1 calc R
H12c H 0.1745 0.7574 0.7852 0.053 Uiso 1 1 calc R
C13 C 0.3310(2) 0.6651(2) 0.84736(10) 0.0281(6) Uani 1 1 d .
H13a H 0.2617 0.6831 0.8643 0.042 Uiso 1 1 calc R
H13b H 0.3924 0.6582 0.8675 0.042 Uiso 1 1 calc R
H13c H 0.3358 0.6037 0.8371 0.042 Uiso 1 1 calc R
C14 C 0.7212(2) 0.49188(18) 0.86993(9) 0.0180(5) Uani 1 1 d .
C15 C 0.8348(2) 0.46448(18) 0.85689(9) 0.0188(5) Uani 1 1 d .
C16 C 0.9061(2) 0.38715(19) 0.88551(10) 0.0237(5) Uani 1 1 d .
H16 H 0.9817 0.3703 0.8774 0.032 Uiso 1 1 calc R
C17 C 0.8675(2) 0.33477(19) 0.92567(10) 0.0263(6) Uani 1 1 d .
C18 C 0.7543(2) 0.3607(2) 0.93695(10) 0.0266(6) Uani 1 1 d .
H18 H 0.7274 0.3255 0.9636 0.035 Uiso 1 1 calc R
C19 C 0.6794(2) 0.43774(19) 0.90983(9) 0.0226(5) Uani 1 1 d .
C20 C 0.8760(2) 0.5124(2) 0.81075(10) 0.0249(6) Uani 1 1 d .
H20a H 0.8331 0.5048 0.7857 0.037 Uiso 1 1 calc R
H20b H 0.9535 0.4817 0.8060 0.037 Uiso 1 1 calc R
H20c H 0.8676 0.5812 0.8110 0.037 Uiso 1 1 calc R
C21 C 0.9451(3) 0.2482(2) 0.95517(12) 0.0386(8) Uani 1 1 d .
H21a H 0.9349 0.2544 0.9877 0.058 Uiso 1 1 calc R
H21b H 1.0213 0.2472 0.9456 0.058 Uiso 1 1 calc R
H21c H 0.9282 0.1880 0.9509 0.058 Uiso 1 1 calc R
C22 C 0.5563(2) 0.4568(2) 0.92119(10) 0.0284(6) Uani 1 1 d .
H22a H 0.5197 0.4328 0.8991 0.043 Uiso 1 1 calc R
H22b H 0.5257 0.5263 0.9193 0.043 Uiso 1 1 calc R
H22c H 0.5447 0.4234 0.9524 0.043 Uiso 1 1 calc R
C23 C 0.6167(2) 0.85211(18) 0.91607(9) 0.0179(5) Uani 1 1 d .
C24 C 0.5634(2) 0.93538(19) 0.93623(9) 0.0211(5) Uani 1 1 d .
H24 H 0.4884 0.9647 0.9301 0.028 Uiso 1 1 calc R
C25 C 0.6200(2) 0.97453(19) 0.96492(9) 0.0233(5) Uani 1 1 d .
H25 H 0.5820 1.0299 0.9772 0.031 Uiso 1 1 calc R
C26 C 0.7317(2) 0.93371(19) 0.97596(9) 0.0224(5) Uani 1 1 d .
C27 C 0.7841(2) 0.84984(19) 0.95769(9) 0.0213(5) Uani 1 1 d .
H27 H 0.8584 0.8199 0.9651 0.028 Uiso 1 1 calc R
C28 C 0.7295(2) 0.80838(18) 0.92852(9) 0.0180(5) Uani 1 1 d .
C29 C 0.7937(3) 0.9794(2) 1.00601(11) 0.0309(6) Uani 1 1 d .
H29a H 0.7708 0.9647 1.0383 0.046 Uiso 1 1 calc R
H29b H 0.7767 1.0495 0.9959 0.046 Uiso 1 1 calc R
H29c H 0.8728 0.9528 1.0029 0.046 Uiso 1 1 calc R
C30 C 0.9457(2) 0.69979(19) 0.89896(9) 0.0214(5) Uani 1 1 d .
H30 H 0.9699 0.7099 0.9289 0.028 Uiso 1 1 calc R
C31 C 0.9629(2) 0.7860(2) 0.86198(11) 0.0291(6) Uani 1 1 d .
H31a H 1.0384 0.7923 0.8631 0.044 Uiso 1 1 calc R
H31b H 0.9118 0.8455 0.8681 0.044 Uiso 1 1 calc R
H31c H 0.9494 0.7747 0.8314 0.044 Uiso 1 1 calc R
C32 C 1.0199(2) 0.6024(2) 0.88884(11) 0.0276(6) Uani 1 1 d .
H32a H 1.0059 0.5940 0.8578 0.041 Uiso 1 1 calc R
H32b H 1.0035 0.5490 0.9114 0.041 Uiso 1 1 calc R
H32c H 1.0971 0.6030 0.8910 0.041 Uiso 1 1 calc R
C33 C 0.7975(2) 0.59782(19) 0.95993(9) 0.0211(5) Uani 1 1 d .
H33 H 0.8268 0.5338 0.9501 0.028 Uiso 1 1 calc R
C34 C 0.8683(3) 0.6022(2) 1.00075(10) 0.0289(6) Uani 1 1 d .
H34a H 0.8399 0.6636 1.0117 0.043 Uiso 1 1 calc R
H34b H 0.9446 0.5970 0.9902 0.043 Uiso 1 1 calc R
H34c H 0.8647 0.5486 1.0259 0.043 Uiso 1 1 calc R
C35 C 0.6766(2) 0.6029(2) 0.97740(10) 0.0276(6) Uani 1 1 d .
H35a H 0.6744 0.5460 1.0008 0.041 Uiso 1 1 calc R
H35b H 0.6308 0.6046 0.9515 0.041 Uiso 1 1 calc R
H35c H 0.6488 0.6614 0.9908 0.041 Uiso 1 1 calc R
C36 C 0.4479(2) 0.86713(18) 0.87715(9) 0.0188(5) Uani 1 1 d .
C37 C 0.4194(2) 0.95278(19) 0.84282(9) 0.0221(5) Uani 1 1 d .
C38 C 0.3068(2) 0.9995(2) 0.83495(10) 0.0260(6) Uani 1 1 d .
H38 H 0.2884 1.0547 0.8115 0.035 Uiso 1 1 calc R
C39 C 0.2211(2) 0.9658(2) 0.86131(11) 0.0266(6) Uani 1 1 d .
C40 C 0.2509(2) 0.8852(2) 0.89660(10) 0.0240(5) Uani 1 1 d .
H40 H 0.1948 0.8632 0.9151 0.032 Uiso 1 1 calc R
C41 C 0.3624(2) 0.83536(19) 0.90556(9) 0.0205(5) Uani 1 1 d .
C42 C 0.5078(2) 0.9989(2) 0.81679(10) 0.0278(6) Uani 1 1 d .
H42a H 0.4755 1.0456 0.7900 0.042 Uiso 1 1 calc R
H42b H 0.5667 0.9486 0.8065 0.042 Uiso 1 1 calc R
H42c H 0.5376 1.0319 0.8372 0.042 Uiso 1 1 calc R
C43 C 0.0998(2) 1.0184(2) 0.85214(13) 0.0382(7) Uani 1 1 d .
H43a H 0.0786 1.0071 0.8227 0.057 Uiso 1 1 calc R
H43b H 0.0905 1.0879 0.8510 0.057 Uiso 1 1 calc R
H43c H 0.0534 0.9937 0.8770 0.057 Uiso 1 1 calc R
C44 C 0.3900(2) 0.7528(2) 0.94657(10) 0.0290(6) Uani 1 1 d .
H44a H 0.4150 0.7763 0.9721 0.043 Uiso 1 1 calc R
H44b H 0.4483 0.7004 0.9375 0.043 Uiso 1 1 calc R
H44c H 0.3246 0.7287 0.9564 0.043 Uiso 1 1 calc R
C45 C 0.7297(2) 0.7958(2) 0.79050(10) 0.0253(6) Uani 1 1 d .
H45a H 0.7842 0.7509 0.7748 0.038 Uiso 1 1 calc R
H45b H 0.7667 0.8340 0.8053 0.038 Uiso 1 1 calc R
H45c H 0.6777 0.8389 0.7680 0.038 Uiso 1 1 calc R
Ti1' Ti 1.00616(3) 0.17990(3) 0.640949(15) 0.01501(10) Uani 1 1 d .
P1' P 1.14338(5) 0.28380(5) 0.59347(2) 0.01730(13) Uani 1 1 d .
P2' P 0.86218(5) 0.07913(4) 0.68491(2) 0.01503(13) Uani 1 1 d .
N1' N 0.95834(16) 0.20438(15) 0.57150(7) 0.0164(4) Uani 1 1 d .
N2' N 0.94845(17) 0.25214(15) 0.69643(7) 0.0164(4) Uani 1 1 d .
C1' C 1.0197(2) 0.23328(17) 0.53117(9) 0.0169(5) Uani 1 1 d .
C2' C 0.9905(2) 0.22993(18) 0.48511(9) 0.0195(5) Uani 1 1 d .
H2' H 0.9234 0.2145 0.4805 0.026 Uiso 1 1 calc R
C3' C 1.0596(2) 0.24909(18) 0.44674(9) 0.0225(5) Uani 1 1 d .
H3' H 1.0376 0.2462 0.4170 0.030 Uiso 1 1 calc R
C4' C 1.1607(2) 0.27252(19) 0.45129(9) 0.0225(5) Uani 1 1 d .
C5' C 1.1862(2) 0.28270(19) 0.49610(9) 0.0218(5) Uani 1 1 d .
H5' H 1.2516 0.3016 0.5000 0.029 Uiso 1 1 calc R
C6' C 1.1176(2) 0.26566(18) 0.53530(9) 0.0179(5) Uani 1 1 d .
C7' C 1.2405(3) 0.2864(2) 0.40973(10) 0.0311(6) Uani 1 1 d .
H7a' H 1.2155 0.2661 0.3833 0.047 Uiso 1 1 calc R
H7b' H 1.3143 0.2473 0.4179 0.047 Uiso 1 1 calc R
H7c' H 1.2422 0.3547 0.4018 0.047 Uiso 1 1 calc R
C8' C 1.2978(2) 0.2547(2) 0.59596(10) 0.0255(6) Uani 1 1 d .
H8' H 1.3241 0.2988 0.5700 0.034 Uiso 1 1 calc R
C9' C 1.3530(2) 0.1486(2) 0.58939(12) 0.0351(7) Uani 1 1 d .
H9a' H 1.4329 0.1382 0.5895 0.053 Uiso 1 1 calc R
H9b' H 1.3309 0.1378 0.5600 0.053 Uiso 1 1 calc R
H9c' H 1.3296 0.1033 0.6146 0.053 Uiso 1 1 calc R
C10' C 1.3347(3) 0.2758(3) 0.64162(12) 0.0413(8) Uani 1 1 d .
H10a' H 1.3176 0.2287 0.6676 0.062 Uiso 1 1 calc R
H10b' H 1.2957 0.3410 0.6459 0.062 Uiso 1 1 calc R
H10c' H 1.4138 0.2709 0.6401 0.062 Uiso 1 1 calc R
C11' C 1.1008(2) 0.41993(18) 0.58885(10) 0.0222(5) Uani 1 1 d .
H11' H 1.1004 0.4345 0.6207 0.030 Uiso 1 1 calc R
C12' C 1.1761(3) 0.4778(2) 0.55805(11) 0.0343(7) Uani 1 1 d .
H12a' H 1.1802 0.4634 0.5268 0.051 Uiso 1 1 calc R
H12b' H 1.2498 0.4592 0.5709 0.051 Uiso 1 1 calc R
H12c' H 1.1456 0.5471 0.5572 0.051 Uiso 1 1 calc R
C13' C 0.9805(2) 0.4559(2) 0.57139(10) 0.0262(6) Uani 1 1 d .
H13a' H 0.9523 0.5238 0.5743 0.039 Uiso 1 1 calc R
H13b' H 0.9345 0.4170 0.5899 0.039 Uiso 1 1 calc R
H13c' H 0.9793 0.4492 0.5390 0.039 Uiso 1 1 calc R
C14' C 0.8689(2) 0.16390(18) 0.56082(8) 0.0168(5) Uani 1 1 d .
C15' C 0.8926(2) 0.06354(19) 0.55785(9) 0.0200(5) Uani 1 1 d .
C16' C 0.8073(2) 0.0246(2) 0.54561(9) 0.0235(5) Uani 1 1 d .
H16' H 0.8229 -0.0421 0.5438 0.031 Uiso 1 1 calc R
C17' C 0.7005(2) 0.0816(2) 0.53611(10) 0.0256(6) Uani 1 1 d .
C18' C 0.6789(2) 0.1815(2) 0.53821(9) 0.0235(5) Uani 1 1 d .
H18' H 0.6074 0.2209 0.5317 0.031 Uiso 1 1 calc R
C19' C 0.7619(2) 0.22456(18) 0.54981(9) 0.0189(5) Uani 1 1 d .
C20' C 1.0095(2) 0.00014(19) 0.56499(10) 0.0253(6) Uani 1 1 d .
H20a' H 1.0120 -0.0645 0.5589 0.038 Uiso 1 1 calc R
H20b' H 1.0309 -0.0045 0.5968 0.038 Uiso 1 1 calc R
H20c' H 1.0602 0.0290 0.5438 0.038 Uiso 1 1 calc R
C21' C 0.6108(3) 0.0371(3) 0.52229(13) 0.0396(8) Uani 1 1 d .
H21a' H 0.6413 -0.0049 0.4998 0.059 Uiso 1 1 calc R
H21b' H 0.5497 0.0887 0.5086 0.059 Uiso 1 1 calc R
H21c' H 0.5845 -0.0010 0.5497 0.059 Uiso 1 1 calc R
C22' C 0.7382(2) 0.33413(19) 0.54724(10) 0.0242(5) Uani 1 1 d .
H22a' H 0.7765 0.3485 0.5720 0.036 Uiso 1 1 calc R
H22b' H 0.6591 0.3603 0.5507 0.036 Uiso 1 1 calc R
H22c' H 0.7638 0.3637 0.5174 0.036 Uiso 1 1 calc R
C23' C 0.8988(2) 0.21126(17) 0.73777(9) 0.0165(5) Uani 1 1 d .
C24' C 0.8873(2) 0.25211(18) 0.77942(9) 0.0190(5) Uani 1 1 d .
H24' H 0.9084 0.3107 0.7791 0.025 Uiso 1 1 calc R
C25' C 0.8454(2) 0.20684(18) 0.82042(9) 0.0195(5) Uani 1 1 d .
H25' H 0.8393 0.2357 0.8471 0.026 Uiso 1 1 calc R
C26' C 0.8118(2) 0.11927(19) 0.82335(9) 0.0206(5) Uani 1 1 d .
C27' C 0.8187(2) 0.08055(19) 0.78215(9) 0.0207(5) Uani 1 1 d .
H27' H 0.7948 0.0231 0.7829 0.028 Uiso 1 1 calc R
C28' C 0.86008(19) 0.12477(17) 0.73963(9) 0.0167(5) Uani 1 1 d .
C29' C 0.7735(2) 0.0680(2) 0.86969(10) 0.0289(6) Uani 1 1 d .
H29a' H 0.8365 0.0399 0.8898 0.043 Uiso 1 1 calc R
H29b' H 0.7405 0.0166 0.8642 0.043 Uiso 1 1 calc R
H29c' H 0.7192 0.1147 0.8844 0.043 Uiso 1 1 calc R
C30' C 0.8795(2) -0.05576(17) 0.70329(9) 0.0198(5) Uani 1 1 d .
H30' H 0.8221 -0.0647 0.7276 0.026 Uiso 1 1 calc R
C31' C 0.9919(2) -0.10662(19) 0.72571(10) 0.0263(6) Uani 1 1 d .
H31a' H 0.9924 -0.1738 0.7389 0.040 Uiso 1 1 calc R
H31b' H 1.0038 -0.0730 0.7501 0.040 Uiso 1 1 calc R
H31c' H 1.0505 -0.1051 0.7023 0.040 Uiso 1 1 calc R
C32' C 0.8591(3) -0.1063(2) 0.66353(10) 0.0280(6) Uani 1 1 d .
H32a' H 0.9188 -0.1062 0.6406 0.042 Uiso 1 1 calc R
H32b' H 0.7893 -0.0715 0.6490 0.042 Uiso 1 1 calc R
H32c' H 0.8562 -0.1730 0.6761 0.042 Uiso 1 1 calc R
C33' C 0.71434(19) 0.12173(18) 0.66585(9) 0.0190(5) Uani 1 1 d .
H33' H 0.7118 0.1057 0.6345 0.025 Uiso 1 1 calc R
C34' C 0.6306(2) 0.0753(2) 0.69728(11) 0.0329(7) Uani 1 1 d .
H34a' H 0.6322 0.0887 0.7285 0.049 Uiso 1 1 calc R
H34b' H 0.6500 0.0054 0.6981 0.049 Uiso 1 1 calc R
H34c' H 0.5568 0.1027 0.6850 0.049 Uiso 1 1 calc R
C35' C 0.6792(2) 0.23354(19) 0.66124(10) 0.0232(5) Uani 1 1 d .
H35a' H 0.6086 0.2579 0.6457 0.035 Uiso 1 1 calc R
H35b' H 0.7348 0.2620 0.6432 0.035 Uiso 1 1 calc R
H35c' H 0.6719 0.2512 0.6919 0.035 Uiso 1 1 calc R
C36' C 0.9820(2) 0.34074(18) 0.70026(9) 0.0179(5) Uani 1 1 d .
C37' C 1.0857(2) 0.33518(19) 0.71941(9) 0.0225(5) Uani 1 1 d .
C38' C 1.1180(2) 0.4218(2) 0.72047(10) 0.0275(6) Uani 1 1 d .
H38' H 1.1878 0.4177 0.7322 0.037 Uiso 1 1 calc R
C39' C 1.0496(3) 0.5142(2) 0.70456(10) 0.0293(6) Uani 1 1 d .
C40' C 0.9448(2) 0.51804(19) 0.68865(10) 0.0249(6) Uani 1 1 d .
H40' H 0.8968 0.5793 0.6789 0.033 Uiso 1 1 calc R
C41' C 0.9087(2) 0.43336(19) 0.68679(9) 0.0205(5) Uani 1 1 d .
C42' C 1.1575(2) 0.2380(2) 0.74224(11) 0.0309(6) Uani 1 1 d .
H42a' H 1.2311 0.2455 0.7468 0.046 Uiso 1 1 calc R
H42b' H 1.1624 0.1899 0.7224 0.046 Uiso 1 1 calc R
H42c' H 1.1248 0.2166 0.7721 0.046 Uiso 1 1 calc R
C43' C 1.0867(3) 0.6068(2) 0.70680(14) 0.0451(9) Uani 1 1 d .
H43a' H 1.0505 0.6589 0.6827 0.068 Uiso 1 1 calc R
H43b' H 1.1664 0.5948 0.7021 0.068 Uiso 1 1 calc R
H43c' H 1.0668 0.6254 0.7370 0.068 Uiso 1 1 calc R
C44' C 0.7904(2) 0.44255(19) 0.67318(10) 0.0242(5) Uani 1 1 d .
H44a' H 0.7494 0.5101 0.6703 0.036 Uiso 1 1 calc R
H44b' H 0.7553 0.4026 0.6969 0.036 Uiso 1 1 calc R
H44c' H 0.7908 0.4208 0.6437 0.036 Uiso 1 1 calc R
C45' C 1.1446(2) 0.0658(2) 0.66907(11) 0.0307(6) Uani 1 1 d .
H45a' H 1.2082 0.0929 0.6702 0.046 Uiso 1 1 calc R
H45b' H 1.1623 0.0163 0.6494 0.046 Uiso 1 1 calc R
H45c' H 1.1258 0.0368 0.7002 0.046 Uiso 1 1 calc R
C46 C 0.4949(7) 0.2242(5) 0.8954(3) 0.142(3) Uani 1 1 d .
H46a H 0.5146 0.1568 0.8909 0.213 Uiso 1 1 calc R
H46b H 0.5556 0.2381 0.9100 0.213 Uiso 1 1 calc R
H46c H 0.4801 0.2669 0.8656 0.213 Uiso 1 1 calc R
C47 C 0.3995(5) 0.2399(4) 0.92428(17) 0.0839(17) Uani 1 1 d .
H47a H 0.3824 0.3060 0.9314 0.112 Uiso 1 1 calc R
H47b H 0.4109 0.1931 0.9535 0.112 Uiso 1 1 calc R
C48 C 0.3022(7) 0.2253(6) 0.8965(2) 0.133(3) Uani 1 1 d .
H48a H 0.3181 0.1569 0.8927 0.177 Uiso 1 1 calc R
H48b H 0.2338 0.2385 0.9151 0.177 Uiso 1 1 calc R
C49 C 0.2824(9) 0.2893(7) 0.8487(2) 0.175(5) Uani 1 1 d .
H49a H 0.2231 0.2717 0.8342 0.233 Uiso 1 1 calc R
H49b H 0.3497 0.2723 0.8297 0.233 Uiso 1 1 calc R
C50 C 0.2509(6) 0.4035(5) 0.8456(3) 0.121(3) Uani 1 1 d .
H50a H 0.2015 0.4206 0.8714 0.182 Uiso 1 1 calc R
H50b H 0.2142 0.4341 0.8164 0.182 Uiso 1 1 calc R
H50c H 0.3175 0.4261 0.8471 0.182 Uiso 1 1 calc R
C46' C 0.4490(5) 0.4062(4) 0.4638(2) 0.0947(18) Uani 1 1 d .
H46a' H 0.4337 0.3438 0.4624 0.142 Uiso 1 1 calc R
H46b' H 0.3798 0.4546 0.4656 0.142 Uiso 1 1 calc R
H46c' H 0.4922 0.4000 0.4911 0.142 Uiso 1 1 calc R
C47' C 0.5089(5) 0.4354(4) 0.4238(3) 0.100(2) Uani 1 1 d .
H47a' H 0.5256 0.4974 0.4263 0.133 Uiso 1 1 calc R
H47b' H 0.4614 0.4475 0.3969 0.133 Uiso 1 1 calc R
C48' C 0.6343(7) 0.3519(5) 0.4131(2) 0.124(3) Uani 1 1 d .
H48a' H 0.6736 0.3794 0.3858 0.164 Uiso 1 1 calc R
H48b' H 0.6827 0.3354 0.4400 0.164 Uiso 1 1 calc R
C49' C 0.6045(9) 0.2746(12) 0.4055(3) 0.247(9) Uani 1 1 d .
H49a' H 0.5533 0.2911 0.3796 0.329 Uiso 1 1 calc R
H49b' H 0.5694 0.2442 0.4333 0.329 Uiso 1 1 calc R
C50' C 0.7281(6) 0.1998(7) 0.3922(3) 0.170(5) Uani 1 1 d .
H50a' H 0.7653 0.2346 0.3671 0.254 Uiso 1 1 calc R
H50b' H 0.7146 0.1426 0.3826 0.254 Uiso 1 1 calc R
H50c' H 0.7745 0.1797 0.4194 0.254 Uiso 1 1 calc R

loop_
_atom_site_aniso_label
_atom_site_aniso_U_11
_atom_site_aniso_U_22
_atom_site_aniso_U_33
_atom_site_aniso_U_23
_atom_site_aniso_U_13
_atom_site_aniso_U_12
Ti1 0.0141(2) 0.0151(2) 0.0153(2) -0.00327(16) -0.00023(16) -0.00427(16)
P1 0.0143(3) 0.0197(3) 0.0177(3) -0.0045(2) -0.0015(2) -0.0034(2)
P2 0.0161(3) 0.0168(3) 0.0166(3) -0.0047(2) -0.0017(2) -0.0030(2)
N1 0.0172(10) 0.0186(10) 0.0175(11) -0.0049(8) -0.0017(8) -0.0044(8)
N2 0.0149(10) 0.0182(10) 0.0190(11) -0.0045(8) 0.0006(8) -0.0032(8)
C1 0.0151(11) 0.0224(12) 0.0182(12) -0.0072(10) 0.0020(9) -0.0058(9)
C2 0.0209(13) 0.0235(13) 0.0240(14) -0.0060(10) -0.0035(10) -0.0042(10)
C3 0.0239(13) 0.0228(13) 0.0334(16) -0.0130(11) -0.0009(11) -0.0065(10)
C4 0.0217(13) 0.0324(15) 0.0283(15) -0.0153(12) -0.0012(11) -0.0070(11)
C5 0.0191(12) 0.0285(14) 0.0233(14) -0.0105(11) -0.0041(10) -0.0027(10)
C6 0.0158(12) 0.0209(12) 0.0216(13) -0.0075(10) -0.0006(10) -0.0037(9)
C7 0.0318(16) 0.0365(17) 0.0428(18) -0.0241(14) -0.0108(14) -0.0032(13)
C8 0.0212(13) 0.0314(14) 0.0190(13) -0.0025(10) -0.0035(10) -0.0070(11)
C9 0.0285(15) 0.0503(19) 0.0203(14) -0.0053(13) 0.0027(12) -0.0123(13)
C10 0.0360(16) 0.0298(15) 0.0298(16) 0.0047(12) -0.0060(13) -0.0066(12)
C11 0.0134(11) 0.0264(13) 0.0244(14) -0.0084(10) -0.0005(10) -0.0040(10)
C12 0.0166(13) 0.055(2) 0.0380(18) -0.0216(15) -0.0013(12) -0.0060(13)
C13 0.0234(14) 0.0288(15) 0.0330(16) -0.0068(12) 0.0077(12) -0.0090(11)
C14 0.0211(12) 0.0162(12) 0.0182(12) -0.0053(9) -0.0022(10) -0.0052(9)
C15 0.0213(12) 0.0172(12) 0.0196(13) -0.0068(9) -0.0024(10) -0.0043(9)
C16 0.0199(13) 0.0215(13) 0.0307(15) -0.0089(11) -0.0048(11) -0.0025(10)
C17 0.0321(15) 0.0194(13) 0.0281(15) -0.0034(11) -0.0129(12) -0.0051(11)
C18 0.0356(15) 0.0232(14) 0.0225(14) 0.0005(10) -0.0049(12) -0.0122(11)
C19 0.0246(13) 0.0224(13) 0.0226(14) -0.0042(10) 0.0000(11) -0.0089(10)
C20 0.0189(13) 0.0285(14) 0.0272(15) -0.0090(11) 0.0023(11) -0.0030(10)
C21 0.0383(18) 0.0289(16) 0.0448(19) 0.0037(13) -0.0197(15) -0.0038(13)
C22 0.0283(15) 0.0312(15) 0.0264(15) -0.0001(11) 0.0019(12) -0.0126(12)
C23 0.0189(12) 0.0165(12) 0.0183(12) -0.0024(9) 0.0011(9) -0.0053(9)
C24 0.0199(12) 0.0214(13) 0.0226(13) -0.0065(10) 0.0038(10) -0.0053(10)
C25 0.0284(14) 0.0206(13) 0.0224(14) -0.0089(10) 0.0057(11) -0.0068(10)
C26 0.0276(14) 0.0214(13) 0.0201(13) -0.0064(10) -0.0009(11) -0.0076(10)
C27 0.0230(13) 0.0200(12) 0.0213(13) -0.0040(10) -0.0029(10) -0.0050(10)
C28 0.0205(12) 0.0165(12) 0.0162(12) -0.0039(9) 0.0008(9) -0.0026(9)
C29 0.0354(16) 0.0280(15) 0.0332(16) -0.0144(12) -0.0065(13) -0.0067(12)
C30 0.0171(12) 0.0243(13) 0.0240(14) -0.0066(10) -0.0018(10) -0.0051(10)
C31 0.0194(13) 0.0316(15) 0.0349(16) -0.0021(12) 0.0028(11) -0.0073(11)
C32 0.0168(13) 0.0292(15) 0.0377(17) -0.0107(12) -0.0023(11) -0.0031(10)
C33 0.0261(13) 0.0187(12) 0.0172(13) -0.0022(9) -0.0004(10) -0.0036(10)
C34 0.0356(16) 0.0269(14) 0.0219(14) -0.0014(11) -0.0071(12) -0.0036(12)
C35 0.0300(15) 0.0278(14) 0.0237(14) -0.0025(11) 0.0042(11) -0.0072(11)
C36 0.0162(12) 0.0210(12) 0.0196(13) -0.0084(10) -0.0001(10) -0.0017(9)
C37 0.0203(12) 0.0208(13) 0.0252(14) -0.0051(10) -0.0009(10) -0.0042(10)
C38 0.0233(13) 0.0213(13) 0.0316(15) -0.0024(11) -0.0038(11) -0.0028(10)
C39 0.0167(12) 0.0258(14) 0.0374(16) -0.0119(12) -0.0020(11) -0.0004(10)
C40 0.0169(12) 0.0300(14) 0.0268(14) -0.0109(11) 0.0045(10) -0.0058(10)
C41 0.0197(12) 0.0245(13) 0.0179(13) -0.0064(10) 0.0010(10) -0.0044(10)
C42 0.0254(14) 0.0230(14) 0.0332(16) 0.0009(11) -0.0019(12) -0.0065(11)
C43 0.0211(14) 0.0338(17) 0.056(2) -0.0058(15) -0.0031(14) 0.0004(12)
C44 0.0233(14) 0.0386(16) 0.0238(15) -0.0011(12) 0.0038(11) -0.0094(12)
C45 0.0231(13) 0.0301(14) 0.0231(14) -0.0003(11) -0.0008(11) -0.0102(11)
Ti1' 0.0145(2) 0.0152(2) 0.0161(2) -0.00332(16) -0.00048(16) -0.00467(16)
P1' 0.0163(3) 0.0191(3) 0.0189(3) -0.0057(2) 0.0014(2) -0.0073(2)
P2' 0.0152(3) 0.0143(3) 0.0164(3) -0.0030(2) -0.0001(2) -0.0050(2)
N1' 0.0146(10) 0.0186(10) 0.0180(11) -0.0057(8) 0.0012(8) -0.0061(8)
N2' 0.0181(10) 0.0164(10) 0.0160(10) -0.0030(8) 0.0017(8) -0.0068(8)
C1' 0.0200(12) 0.0132(11) 0.0181(12) -0.0044(9) 0.0009(9) -0.0040(9)
C2' 0.0226(13) 0.0185(12) 0.0193(13) -0.0051(9) -0.0009(10) -0.0071(10)
C3' 0.0307(14) 0.0186(12) 0.0187(13) -0.0046(10) 0.0008(11) -0.0063(10)
C4' 0.0274(14) 0.0183(12) 0.0219(13) -0.0035(10) 0.0051(11) -0.0070(10)
C5' 0.0212(13) 0.0211(13) 0.0244(14) -0.0037(10) 0.0037(10) -0.0085(10)
C6' 0.0194(12) 0.0175(12) 0.0177(12) -0.0051(9) 0.0019(9) -0.0050(9)
C7' 0.0357(16) 0.0382(17) 0.0214(14) -0.0062(12) 0.0071(12) -0.0138(13)
C8' 0.0180(13) 0.0355(15) 0.0272(15) -0.0112(12) 0.0012(11) -0.0107(11)
C9' 0.0211(14) 0.0428(18) 0.0399(18) -0.0130(14) 0.0025(12) -0.0013(12)
C10' 0.0215(15) 0.066(2) 0.044(2) -0.0264(17) -0.0053(13) -0.0121(14)
C11' 0.0270(14) 0.0184(12) 0.0238(14) -0.0069(10) 0.0052(11) -0.0092(10)
C12' 0.0405(17) 0.0275(15) 0.0389(18) -0.0074(13) 0.0130(14) -0.0181(13)
C13' 0.0294(14) 0.0215(13) 0.0260(15) -0.0047(11) 0.0021(11) -0.0033(11)
C14' 0.0183(12) 0.0206(12) 0.0135(12) -0.0044(9) 0.0008(9) -0.0075(9)
C15' 0.0218(13) 0.0240(13) 0.0163(12) -0.0060(10) 0.0031(10) -0.0085(10)
C16' 0.0277(14) 0.0238(13) 0.0237(14) -0.0091(10) 0.0047(11) -0.0125(11)
C17' 0.0248(14) 0.0346(15) 0.0243(14) -0.0117(11) 0.0013(11) -0.0156(11)
C18' 0.0178(12) 0.0309(14) 0.0234(14) -0.0070(11) -0.0011(10) -0.0069(10)
C19' 0.0218(12) 0.0218(13) 0.0137(12) -0.0040(9) -0.0002(9) -0.0057(10)
C20' 0.0238(13) 0.0213(13) 0.0334(16) -0.0105(11) 0.0035(11) -0.0068(10)
C21' 0.0292(16) 0.050(2) 0.051(2) -0.0249(16) -0.0030(14) -0.0201(14)
C22' 0.0226(13) 0.0215(13) 0.0274(14) -0.0018(10) -0.0030(11) -0.0046(10)
C23' 0.0159(11) 0.0159(11) 0.0173(12) -0.0026(9) -0.0001(9) -0.0028(9)
C24' 0.0208(12) 0.0160(12) 0.0207(13) -0.0045(9) -0.0002(10) -0.0041(9)
C25' 0.0210(12) 0.0190(12) 0.0180(12) -0.0058(9) -0.0005(10) -0.0017(9)
C26' 0.0209(12) 0.0222(13) 0.0175(13) -0.0026(10) 0.0032(10) -0.0045(10)
C27' 0.0219(13) 0.0192(12) 0.0219(13) -0.0034(10) 0.0021(10) -0.0072(10)
C28' 0.0138(11) 0.0175(12) 0.0184(12) -0.0039(9) 0.0004(9) -0.0027(9)
C29' 0.0359(16) 0.0293(15) 0.0249(15) -0.0064(11) 0.0071(12) -0.0147(12)
C30' 0.0254(13) 0.0152(12) 0.0194(13) -0.0020(9) -0.0006(10) -0.0066(10)
C31' 0.0286(14) 0.0173(13) 0.0306(15) -0.0005(10) -0.0031(12) -0.0027(10)
C32' 0.0418(17) 0.0191(13) 0.0267(15) -0.0066(11) -0.0021(12) -0.0116(12)
C33' 0.0138(11) 0.0229(13) 0.0205(13) -0.0009(10) -0.0017(9) -0.0068(9)
C34' 0.0177(13) 0.0401(17) 0.0392(18) 0.0056(13) -0.0012(12) -0.0129(12)
C35' 0.0183(12) 0.0251(13) 0.0254(14) -0.0039(10) -0.0025(10) -0.0033(10)
C36' 0.0208(12) 0.0200(12) 0.0155(12) -0.0068(9) 0.0042(9) -0.0084(9)
C37' 0.0242(13) 0.0243(13) 0.0218(13) -0.0048(10) 0.0000(10) -0.0105(10)
C38' 0.0297(15) 0.0323(15) 0.0267(15) -0.0099(11) 0.0014(12) -0.0161(12)
C39' 0.0405(17) 0.0260(14) 0.0291(15) -0.0122(11) 0.0075(12) -0.0187(12)
C40' 0.0356(15) 0.0163(12) 0.0240(14) -0.0046(10) 0.0047(11) -0.0088(11)
C41' 0.0248(13) 0.0215(13) 0.0168(12) -0.0048(10) 0.0038(10) -0.0085(10)
C42' 0.0272(15) 0.0311(15) 0.0353(17) -0.0005(12) -0.0106(12) -0.0103(12)
C43' 0.054(2) 0.0335(18) 0.059(2) -0.0155(16) -0.0017(18) -0.0252(16)
C44' 0.0262(14) 0.0177(12) 0.0277(15) -0.0030(10) 0.0007(11) -0.0046(10)
C45' 0.0220(14) 0.0262(14) 0.0425(18) -0.0040(12) -0.0023(12) -0.0044(11)
C46 0.150(7) 0.065(4) 0.201(9) -0.033(5) 0.062(6) -0.017(4)
C47 0.147(5) 0.065(3) 0.052(3) -0.024(2) 0.038(3) -0.049(3)
C48 0.216(9) 0.136(6) 0.097(5) -0.050(5) 0.018(5) -0.121(6)
C49 0.310(13) 0.217(10) 0.069(4) -0.033(5) -0.030(6) -0.184(10)
C50 0.140(6) 0.086(4) 0.137(6) -0.066(4) -0.035(5) 0.013(4)
C46' 0.073(4) 0.077(4) 0.134(6) -0.036(4) -0.002(4) -0.006(3)
C47' 0.082(4) 0.071(4) 0.138(6) -0.005(4) 0.020(4) -0.019(3)
C48' 0.204(8) 0.129(6) 0.067(4) 0.018(4) -0.053(5) -0.109(6)
C49' 0.249(12) 0.51(2) 0.061(5) 0.031(8) -0.042(6) -0.298(16)
C50' 0.091(5) 0.275(11) 0.118(6) -0.139(7) -0.055(4) 0.092(6)

loop_
_atom_type_symbol
_atom_type_description
_atom_type_scat_dispersion_real
_atom_type_scat_dispersion_imag
_atom_type_scat_source
C C 0.0033 0.0016 'International Tables Vol C Tables 4.2.6.8 and 6.1.1.4'
H H 0.0000 0.0000 'International Tables Vol C Tables 4.2.6.8 and 6.1.1.4'
N N 0.0061 0.0033 'International Tables Vol C Tables 4.2.6.8 and 6.1.1.4'
P P 0.1023 0.0942 'International Tables Vol C Tables 4.2.6.8 and 6.1.1.4'
Ti Ti 0.2776 0.4457 'International Tables Vol C Tables 4.2.6.8 and 6.1.1.4'

loop_
_geom_angle_atom_site_label_1
_geom_angle_atom_site_label_2
_geom_angle_atom_site_label_3
_geom_angle
N1 Ti1 N2 135.50(8)
N1 Ti1 C45 120.14(10)
N2 Ti1 C45 104.33(10)
N1 Ti1 P1 75.61(6)
N2 Ti1 P1 102.74(6)
C45 Ti1 P1 91.93(8)
N1 Ti1 P2 101.90(6)
N2 Ti1 P2 76.92(6)
C45 Ti1 P2 91.83(8)
P1 Ti1 P2 176.18(3)
C6 P1 C11 103.67(12)
C6 P1 C8 103.58(12)
C11 P1 C8 104.54(12)
C6 P1 Ti1 97.83(8)
C11 P1 Ti1 117.38(8)
C8 P1 Ti1 126.24(9)
C28 P2 C33 103.66(12)
C28 P2 C30 103.81(12)
C33 P2 C30 103.29(12)
C28 P2 Ti1 95.52(8)
C33 P2 Ti1 116.89(9)
C30 P2 Ti1 129.44(9)
C1 N1 C14 111.6(2)
C1 N1 Ti1 128.14(16)
C14 N1 Ti1 119.55(15)
C23 N2 C36 113.06(19)
C23 N2 Ti1 125.62(16)
C36 N2 Ti1 120.34(15)
C2 C1 C6 117.3(2)
C2 C1 N1 122.9(2)
C6 C1 N1 119.8(2)
C3 C2 C1 121.4(2)
C2 C3 C4 121.9(3)
C5 C4 C3 117.2(2)
C5 C4 C7 120.9(3)
C3 C4 C7 121.9(3)
C4 C5 C6 122.2(2)
C5 C6 C1 120.1(2)
C5 C6 P1 123.6(2)
C1 C6 P1 116.32(18)
C10 C8 C9 111.8(2)
C10 C8 P1 111.08(19)
C9 C8 P1 112.18(19)
C13 C11 C12 110.2(2)
C13 C11 P1 108.27(18)
C12 C11 P1 116.33(19)
C15 C14 C19 120.0(2)
C15 C14 N1 119.4(2)
C19 C14 N1 120.3(2)
C16 C15 C14 119.0(2)
C16 C15 C20 120.8(2)
C14 C15 C20 120.0(2)
C17 C16 C15 122.0(3)
C16 C17 C18 118.1(2)
C16 C17 C21 121.2(3)
C18 C17 C21 120.6(3)
C17 C18 C19 122.5(3)
C18 C19 C14 118.4(2)
C18 C19 C22 120.2(2)
C14 C19 C22 121.3(2)
N2 C23 C24 122.8(2)
N2 C23 C28 121.0(2)
C24 C23 C28 116.2(2)
C25 C24 C23 121.7(2)
C24 C25 C26 122.1(2)
C27 C26 C25 116.7(2)
C27 C26 C29 121.7(2)
C25 C26 C29 121.6(2)
C26 C27 C28 122.6(2)
C27 C28 C23 120.5(2)
C27 C28 P2 122.49(19)
C23 C28 P2 116.99(18)
C31 C30 C32 111.3(2)
C31 C30 P2 112.81(18)
C32 C30 P2 111.87(18)
C35 C33 C34 109.1(2)
C35 C33 P2 108.47(18)
C34 C33 P2 115.76(19)
C41 C36 C37 119.0(2)
C41 C36 N2 120.2(2)
C37 C36 N2 120.8(2)
C38 C37 C36 119.5(2)
C38 C37 C42 119.2(2)
C36 C37 C42 121.2(2)
C39 C38 C37 121.9(3)
C40 C39 C38 117.8(2)
C40 C39 C43 121.6(3)
C38 C39 C43 120.6(3)
C39 C40 C41 122.5(2)
C40 C41 C36 119.1(2)
C40 C41 C44 120.1(2)
C36 C41 C44 120.7(2)
N2' Ti1' N1' 132.92(8)
N2' Ti1' C45' 103.76(11)
N1' Ti1' C45' 123.26(10)
N2' Ti1' P2' 77.24(6)
N1' Ti1' P2' 102.12(6)
C45' Ti1' P2' 91.12(8)
N2' Ti1' P1' 103.80(6)
N1' Ti1' P1' 75.26(6)
C45' Ti1' P1' 91.13(8)
P2' Ti1' P1' 177.22(3)
C6' P1' C8' 103.65(12)
C6' P1' C11' 103.06(12)
C8' P1' C11' 103.96(12)
C6' P1' Ti1' 97.43(8)
C8' P1' Ti1' 127.42(10)
C11' P1' Ti1' 117.36(8)
C28' P2' C30' 104.37(11)
C28' P2' C33' 103.77(11)
C30' P2' C33' 102.77(11)
C28' P2' Ti1' 94.84(8)
C30' P2' Ti1' 129.95(9)
C33' P2' Ti1' 116.97(8)
C1' N1' C14' 112.26(19)
C1' N1' Ti1' 127.40(16)
C14' N1' Ti1' 118.14(15)
C23' N2' C36' 113.58(19)
C23' N2' Ti1' 124.66(16)
C36' N2' Ti1' 120.08(15)
N1' C1' C6' 120.3(2)
N1' C1' C2' 123.3(2)
C6' C1' C2' 116.5(2)
C3' C2' C1' 121.4(2)
C2' C3' C4' 122.0(2)
C3' C4' C5' 116.7(2)
C3' C4' C7' 122.1(2)
C5' C4' C7' 121.2(2)
C6' C5' C4' 122.6(2)
C5' C6' C1' 120.4(2)
C5' C6' P1' 124.23(19)
C1' C6' P1' 115.41(18)
C10' C8' C9' 111.0(3)
C10' C8' P1' 110.66(19)
C9' C8' P1' 112.83(19)
C12' C11' C13' 109.9(2)
C12' C11' P1' 116.03(19)
C13' C11' P1' 108.36(17)
C15' C14' C19' 120.1(2)
C15' C14' N1' 118.6(2)
C19' C14' N1' 121.1(2)
C16' C15' C14' 118.9(2)
C16' C15' C20' 120.4(2)
C14' C15' C20' 120.6(2)
C17' C16' C15' 122.2(2)
C16' C17' C18' 118.2(2)
C16' C17' C21' 120.7(3)
C18' C17' C21' 121.1(3)
C17' C18' C19' 121.9(2)
C18' C19' C14' 118.6(2)
C18' C19' C22' 120.2(2)
C14' C19' C22' 121.1(2)
N2' C23' C24' 122.4(2)
N2' C23' C28' 120.6(2)
C24' C23' C28' 117.0(2)
C25' C24' C23' 121.3(2)
C24' C25' C26' 122.3(2)
C27' C26' C25' 116.9(2)
C27' C26' C29' 122.2(2)
C25' C26' C29' 120.9(2)
C26' C27' C28' 122.5(2)
C27' C28' C23' 119.9(2)
C27' C28' P2' 123.01(19)
C23' C28' P2' 117.05(18)
C31' C30' C32' 110.7(2)
C31' C30' P2' 112.69(17)
C32' C30' P2' 112.95(18)
C35' C33' C34' 109.9(2)
C35' C33' P2' 108.52(16)
C34' C33' P2' 115.58(18)
C41' C36' C37' 119.3(2)
C41' C36' N2' 120.0(2)
C37' C36' N2' 120.6(2)
C38' C37' C36' 119.2(3)
C38' C37' C42' 119.6(2)
C36' C37' C42' 121.0(2)
C39' C38' C37' 122.3(3)
C40' C39' C38' 117.5(2)
C40' C39' C43' 121.6(3)
C38' C39' C43' 120.9(3)
C39' C40' C41' 122.3(3)
C40' C41' C36' 119.1(2)
C40' C41' C44' 119.6(2)
C36' C41' C44' 121.2(2)
C46 C47 C48 106.5(6)
C49 C48 C47 115.1(6)
C48 C49 C50 118.4(6)
C46' C47' C48' 115.7(5)
C49' C48' C47' 104.9(9)
C48' C49' C50' 102.6(7)

loop_
_geom_bond_atom_site_label_1
_geom_bond_atom_site_label_2
_geom_bond_distance
Ti1 N1 2.063(2)
Ti1 N2 2.066(2)
Ti1 C45 2.131(3)
Ti1 P1 2.6761(8)
Ti1 P2 2.6855(7)
P1 C6 1.807(3)
P1 C11 1.856(3)
P1 C8 1.856(3)
P2 C28 1.816(2)
P2 C33 1.859(3)
P2 C30 1.863(3)
N1 C1 1.416(3)
N1 C14 1.439(3)
N2 C23 1.404(3)
N2 C36 1.444(3)
C1 C2 1.400(3)
C1 C6 1.413(4)
C2 C3 1.386(4)
C3 C4 1.393(4)
C4 C5 1.387(4)
C4 C7 1.521(4)
C5 C6 1.404(3)
C8 C10 1.528(4)
C8 C9 1.532(4)
C11 C13 1.526(4)
C11 C12 1.528(4)
C14 C15 1.406(3)
C14 C19 1.409(4)
C15 C16 1.395(4)
C15 C20 1.502(4)
C16 C17 1.385(4)
C17 C18 1.387(4)
C17 C21 1.515(4)
C18 C19 1.395(4)
C19 C22 1.501(4)
C23 C24 1.412(3)
C23 C28 1.416(3)
C24 C25 1.387(4)
C25 C26 1.388(4)
C26 C27 1.388(4)
C26 C29 1.517(4)
C27 C28 1.402(3)
C30 C31 1.520(4)
C30 C32 1.526(4)
C33 C35 1.532(4)
C33 C34 1.532(4)
C36 C41 1.408(4)
C36 C37 1.408(4)
C37 C38 1.396(4)
C37 C42 1.502(4)
C38 C39 1.393(4)
C39 C40 1.379(4)
C39 C43 1.514(4)
C40 C41 1.398(4)
C41 C44 1.498(4)
Ti1' N2' 2.059(2)
Ti1' N1' 2.074(2)
Ti1' C45' 2.129(3)
Ti1' P2' 2.6699(7)
Ti1' P1' 2.6705(8)
P1' C6' 1.809(3)
P1' C8' 1.850(3)
P1' C11' 1.858(3)
P2' C28' 1.815(3)
P2' C30' 1.856(2)
P2' C33' 1.859(2)
N1' C1' 1.404(3)
N1' C14' 1.438(3)
N2' C23' 1.404(3)
N2' C36' 1.445(3)
C1' C6' 1.413(3)
C1' C2' 1.415(3)
C2' C3' 1.385(4)
C3' C4' 1.388(4)
C4' C5' 1.395(4)
C4' C7' 1.521(4)
C5' C6' 1.392(3)
C8' C10' 1.528(4)
C8' C9' 1.535(4)
C11' C12' 1.529(4)
C11' C13' 1.530(4)
C14' C15' 1.402(3)
C14' C19' 1.406(3)
C15' C16' 1.396(4)
C15' C20' 1.503(4)
C16' C17' 1.379(4)
C17' C18' 1.391(4)
C17' C21' 1.511(4)
C18' C19' 1.401(3)
C19' C22' 1.501(3)
C23' C24' 1.416(3)
C23' C28' 1.417(3)
C24' C25' 1.377(4)
C25' C26' 1.393(4)
C26' C27' 1.392(4)
C26' C29' 1.512(4)
C27' C28' 1.402(3)
C30' C31' 1.520(4)
C30' C32' 1.528(4)
C33' C35' 1.524(4)
C33' C34' 1.526(4)
C36' C41' 1.404(4)
C36' C37' 1.405(4)
C37' C38' 1.391(4)
C37' C42' 1.505(4)
C38' C39' 1.389(4)
C39' C40' 1.385(4)
C39' C43' 1.509(4)
C40' C41' 1.394(4)
C41' C44' 1.505(4)
C46 C47 1.394(8)
C47 C48 1.561(9)
C48 C49 1.507(10)
C49 C50 1.561(10)
C46' C47' 1.387(8)
C47' C48' 1.751(10)
C48' C49' 1.301(13)
C49' C50' 1.697(15)
